data_7021486
loop_
_publ_author_name
'Zhang, Zhi-Yuan'
'Gong, Wei-Jie'
'Wang, Fan'
'Chen, Min-Min'
'Zhou, Li-Kuan'
'Ren, Zhi-Gang'
'Sun, Zhen-Rong'
'Lang, Jian-Ping'

_publ_section_title
;
 Assembly of new Mo/Cu/S clusters from [Et4N][Tp*MoS(S4)] and Cu(i) salts:
 syntheses, structures and third-order nonlinear optical properties.
;
_journal_issue 26
_journal_name_full 'Dalton transactions (Cambridge, England : 2003)'
_journal_page_first 9495
_journal_page_last 9504
_journal_paper_doi 10.1039/c3dt50759a
_journal_volume 42
_journal_year 2013
_chemical_formula_moiety 'C60 H88 B4 Cu12 Mo4 N24 S16, C2 H3 N'
_chemical_formula_sum 'C62 H91 B4 Cu12 Mo4 N25 S16'
_chemical_formula_weight 2889.04
_chemical_name_systematic
;
?
;
_space_group_IT_number 142
_symmetry_cell_setting tetragonal
_symmetry_space_group_name_Hall '-I 4bd 2c'
_symmetry_space_group_name_H-M 'I 41/a c d :2'
_atom_sites_solution_hydrogens geom
_atom_sites_solution_primary direct
_atom_sites_solution_secondary difmap
_cell_angle_alpha 90.00
_cell_angle_beta 90.00
_cell_angle_gamma 90.00
_cell_formula_units_Z 8
_cell_length_a 26.175(12)
_cell_length_b 26.175(12)
_cell_length_c 32.823(11)
_cell_measurement_reflns_used 51771
_cell_measurement_temperature 223(2)
_cell_measurement_theta_max 27.5554
_cell_measurement_theta_min 3.1053
_cell_volume 22488(16)
_computing_cell_refinement 'CrystalClear, Ver. 1.30 (Rigaku/MSC, 2001)'
_computing_data_collection 'CrystalClear, Ver. 1.30 (Rigaku/MSC, 2001)'
_computing_data_reduction 'CrystalStructure, Ver. 3.60 (Rigaku/MSC,2004)'
_computing_molecular_graphics 'SHELXS-97 (Sheldrick, 1990)'
_computing_structure_refinement 'SHELXL-97 (Sheldrick, 1997)'
_computing_structure_solution 'SHELXS-97 (Sheldrick, 1990)'
_diffrn_ambient_temperature 223(2)
_diffrn_measured_fraction_theta_full 0.998
_diffrn_measured_fraction_theta_max 0.998
_diffrn_measurement_device_type 'Rigaku Mercury'
_diffrn_measurement_method /w
_diffrn_radiation_monochromator graphite
_diffrn_radiation_source 'fine-focus sealed tube'
_diffrn_radiation_type MoK\a
_diffrn_radiation_wavelength 0.71073
_diffrn_reflns_av_R_equivalents 0.0838
_diffrn_reflns_av_sigmaI/netI 0.0306
_diffrn_reflns_limit_h_max 31
_diffrn_reflns_limit_h_min -31
_diffrn_reflns_limit_k_max 22
_diffrn_reflns_limit_k_min -31
_diffrn_reflns_limit_l_max 36
_diffrn_reflns_limit_l_min -39
_diffrn_reflns_number 86824
_diffrn_reflns_theta_full 25.00
_diffrn_reflns_theta_max 25.00
_diffrn_reflns_theta_min 3.11
_diffrn_standards_decay_% 0
_diffrn_standards_interval_count 0
_diffrn_standards_interval_time 0
_diffrn_standards_number 0
_exptl_absorpt_coefficient_mu 2.987
_exptl_absorpt_correction_T_max 1.0000
_exptl_absorpt_correction_T_min 0.6115
_exptl_absorpt_correction_type multi-scan
_exptl_absorpt_process_details 'Jacobson, R. (1998) Private communication to Rigaku Company, Tokyo, Japan.'
_exptl_crystal_colour Dark-brown
_exptl_crystal_density_diffrn 1.707
_exptl_crystal_density_method 'not measured'
_exptl_crystal_description Block
_exptl_crystal_F_000 11440
_exptl_crystal_size_max 0.50
_exptl_crystal_size_mid 0.30
_exptl_crystal_size_min 0.15
_platon_squeeze_details
;
;
_refine_diff_density_max 0.659
_refine_diff_density_min -0.821
_refine_diff_density_rms 0.140
_refine_ls_extinction_method none
_refine_ls_goodness_of_fit_ref 1.444
_refine_ls_hydrogen_treatment mixed
_refine_ls_matrix_type full
_refine_ls_number_parameters 290
_refine_ls_number_reflns 4952
_refine_ls_number_restraints 3
_refine_ls_restrained_S_all 1.443
_refine_ls_R_factor_all 0.0715
_refine_ls_R_factor_gt 0.0688
_refine_ls_shift/su_max 0.000
_refine_ls_shift/su_mean 0.000
_refine_ls_structure_factor_coef Fsqd
_refine_ls_weighting_details 'calc w=1/[\s^2^(Fo^2^)+(0.1515P)^2^+17.3000P] where P=(Fo^2^+2Fc^2^)/3'
_refine_ls_weighting_scheme calc
_refine_ls_wR_factor_gt 0.2584
_refine_ls_wR_factor_ref 0.2614
_reflns_number_gt 4823
_reflns_number_total 4952
_reflns_threshold_expression >2sigma(I)
_cod_data_source_file c3dt50759a.txt
_cod_data_source_block 7^.^MeCN
_cod_depositor_comments
;
The following automatic conversions were performed:

'_exptl_absorpt_correction_type' value 'Multi-scan' changed to
'multi-scan' according to
/home/saulius/struct/CIF-dictionaries/cif_core.dic dictionary named
'cif_core.dic' version 2.4.2 from 2011-04-26.

Automatic conversion script
Id: cif_fix_values 1891 2012-01-12 08:04:46Z andrius 
;
_cod_original_sg_symbol_H-M 'I 41/a c d'
_cod_database_code 7021486

loop_
_symmetry_equiv_pos_as_xyz
'x, y, z'
'-y+1/4, x+3/4, z+1/4'
'-x+1/2, -y, z+1/2'
'y+1/4, -x+1/4, z+3/4'
'x, -y, -z+1/2'
'y+1/4, x+3/4, -z+3/4'
'-x+1/2, y, -z'
'-y+1/4, -x+1/4, -z+1/4'
'x+1/2, y+1/2, z+1/2'
'-y+3/4, x+5/4, z+3/4'
'-x+1, -y+1/2, z+1'
'y+3/4, -x+3/4, z+5/4'
'x+1/2, -y+1/2, -z+1'
'y+3/4, x+5/4, -z+5/4'
'-x+1, y+1/2, -z+1/2'
'-y+3/4, -x+3/4, -z+3/4'
'-x, -y, -z'
'y-1/4, -x-3/4, -z-1/4'
'x-1/2, y, -z-1/2'
'-y-1/4, x-1/4, -z-3/4'
'-x, y, z-1/2'
'-y-1/4, -x-3/4, z-3/4'
'x-1/2, -y, z'
'y-1/4, x-1/4, z-1/4'
'-x+1/2, -y+1/2, -z+1/2'
'y+1/4, -x-1/4, -z+1/4'
'x, y+1/2, -z'
'-y+1/4, x+1/4, -z-1/4'
'-x+1/2, y+1/2, z'
'-y+1/4, -x-1/4, z-1/4'
'x, -y+1/2, z+1/2'
'y+1/4, x+1/4, z+1/4'

loop_
_atom_site_label
_atom_site_type_symbol
_atom_site_fract_x
_atom_site_fract_y
_atom_site_fract_z
_atom_site_U_iso_or_equiv
_atom_site_adp_type
_atom_site_occupancy
_atom_site_symmetry_multiplicity
_atom_site_calc_flag
_atom_site_refinement_flags
Mo1 Mo 0.12238(3) 0.16799(3) 0.29006(2) 0.0314(3) Uani 1 1 d .
S1 S 0.05688(8) 0.20972(8) 0.25653(6) 0.0371(5) Uani 1 1 d .
S2 S 0.15461(8) 0.22986(8) 0.33348(6) 0.0370(5) Uani 1 1 d .
S3 S 0.08014(8) 0.11262(8) 0.33394(6) 0.0368(5) Uani 1 1 d .
S4 S 0.05838(8) 0.33756(7) 0.31678(6) 0.0332(5) Uani 1 1 d .
Cu1 Cu 0.08399(4) 0.25916(4) 0.30631(3) 0.0358(3) Uani 1 1 d .
Cu2 Cu 0.10078(4) 0.18172(4) 0.36819(3) 0.0359(3) Uani 1 1 d .
Cu3 Cu 0.02390(4) 0.16555(4) 0.30710(3) 0.0355(3) Uani 1 1 d .
B1 B 0.2094(4) 0.1097(4) 0.2303(3) 0.044(2) Uani 1 1 d .
H1 H 0.230(4) 0.086(4) 0.210(3) 0.053 Uiso 1 1 d .
N1 N 0.1744(3) 0.1983(3) 0.2401(2) 0.0407(17) Uani 1 1 d .
N2 N 0.2027(3) 0.1654(3) 0.2173(2) 0.0391(17) Uani 1 1 d .
N3 N 0.1978(3) 0.1237(3) 0.3050(2) 0.0404(16) Uani 1 1 d .
N4 N 0.2281(3) 0.1083(3) 0.2737(2) 0.0417(16) Uani 1 1 d .
N5 N 0.1141(3) 0.1041(3) 0.2432(2) 0.0426(17) Uani 1 1 d .
N6 N 0.1572(3) 0.0825(3) 0.2261(2) 0.0432(18) Uani 1 1 d .
C1 C 0.1827(3) 0.2448(3) 0.2229(3) 0.043(2) Uani 1 1 d .
C2 C 0.2134(4) 0.2400(4) 0.1901(3) 0.051(2) Uani 1 1 d .
H2 H 0.2237 0.2666 0.1727 0.062 Uiso 1 1 calc R
C3 C 0.2266(3) 0.1910(4) 0.1869(3) 0.045(2) Uani 1 1 d .
C4 C 0.1602(5) 0.2931(4) 0.2394(3) 0.057(3) Uani 1 1 d .
H4A H 0.1748 0.3221 0.2252 0.085 Uiso 1 1 calc R
H4B H 0.1676 0.2957 0.2682 0.085 Uiso 1 1 calc R
H4C H 0.1235 0.2927 0.2353 0.085 Uiso 1 1 calc R
C5 C 0.2599(5) 0.1654(4) 0.1560(3) 0.063(3) Uani 1 1 d .
H5A H 0.2407 0.1386 0.1424 0.095 Uiso 1 1 calc R
H5B H 0.2894 0.1506 0.1695 0.095 Uiso 1 1 calc R
H5C H 0.2712 0.1903 0.1360 0.095 Uiso 1 1 calc R
C6 C 0.2240(3) 0.1165(4) 0.3392(3) 0.048(2) Uani 1 1 d .
C7 C 0.2709(4) 0.0955(4) 0.3294(4) 0.059(3) Uani 1 1 d .
H7 H 0.2964 0.0855 0.3480 0.071 Uiso 1 1 calc R
C8 C 0.2735(4) 0.0919(4) 0.2883(4) 0.053(2) Uani 1 1 d .
C9 C 0.2047(5) 0.1243(5) 0.3815(3) 0.065(3) Uani 1 1 d .
H9A H 0.1706 0.1101 0.3838 0.098 Uiso 1 1 calc R
H9B H 0.2037 0.1605 0.3875 0.098 Uiso 1 1 calc R
H9C H 0.2272 0.1072 0.4006 0.098 Uiso 1 1 calc R
C10 C 0.3150(4) 0.0717(5) 0.2604(4) 0.067(3) Uani 1 1 d .
H10A H 0.3276 0.0992 0.2433 0.101 Uiso 1 1 calc R
H10B H 0.3012 0.0447 0.2434 0.101 Uiso 1 1 calc R
H10C H 0.3429 0.0583 0.2767 0.101 Uiso 1 1 calc R
C11 C 0.0745(4) 0.0741(4) 0.2302(3) 0.047(2) Uani 1 1 d .
C12 C 0.0929(4) 0.0344(4) 0.2058(3) 0.051(2) Uani 1 1 d .
H12 H 0.0736 0.0085 0.1932 0.061 Uiso 1 1 calc R
C13 C 0.1449(4) 0.0407(3) 0.2038(3) 0.045(2) Uani 1 1 d .
C14 C 0.0199(4) 0.0823(4) 0.2406(4) 0.063(3) Uani 1 1 d .
H14A H 0.0142 0.0735 0.2690 0.094 Uiso 1 1 calc R
H14B H -0.0014 0.0610 0.2234 0.094 Uiso 1 1 calc R
H14C H 0.0111 0.1179 0.2363 0.094 Uiso 1 1 calc R
C15 C 0.1850(5) 0.0097(4) 0.1826(4) 0.062(3) Uani 1 1 d .
H15A H 0.2039 0.0315 0.1640 0.092 Uiso 1 1 calc R
H15B H 0.1688 -0.0177 0.1674 0.092 Uiso 1 1 calc R
H15C H 0.2082 -0.0046 0.2025 0.092 Uiso 1 1 calc R
C17 C 0.1025(18) 0.1475(18) 0.1250 0.122(18) Uiso 0.50 2 d SPD
N7 N 0.007(2) 0.160(4) 0.140(3) 0.22(5) Uiso 0.25 1 d PD
C16 C 0.048(3) 0.161(4) 0.129(4) 0.21(6) Uiso 0.25 1 d PD

loop_
_atom_site_aniso_label
_atom_site_aniso_U_11
_atom_site_aniso_U_22
_atom_site_aniso_U_33
_atom_site_aniso_U_23
_atom_site_aniso_U_13
_atom_site_aniso_U_12
Mo1 0.0348(5) 0.0307(4) 0.0288(5) -0.0018(3) 0.0054(3) 0.0009(3)
S1 0.0424(12) 0.0357(11) 0.0333(11) 0.0010(8) 0.0024(8) 0.0003(8)
S2 0.0386(11) 0.0381(11) 0.0342(11) -0.0016(8) 0.0038(8) -0.0013(8)
S3 0.0434(12) 0.0315(11) 0.0354(11) 0.0039(9) 0.0032(8) 0.0011(8)
S4 0.0369(11) 0.0319(10) 0.0307(10) -0.0030(8) -0.0020(8) 0.0005(7)
Cu1 0.0403(6) 0.0329(6) 0.0343(6) -0.0025(4) 0.0036(4) 0.0009(4)
Cu2 0.0399(6) 0.0372(6) 0.0307(6) -0.0017(4) 0.0051(4) -0.0010(4)
Cu3 0.0370(6) 0.0357(6) 0.0338(6) 0.0007(4) 0.0040(4) -0.0010(4)
B1 0.047(6) 0.050(6) 0.035(5) -0.007(4) 0.006(4) 0.007(5)
N1 0.055(5) 0.036(4) 0.031(3) -0.006(3) 0.013(3) 0.001(3)
N2 0.041(4) 0.038(4) 0.038(4) -0.005(3) 0.010(3) -0.001(3)
N3 0.044(4) 0.036(4) 0.042(4) 0.000(3) -0.002(3) 0.008(3)
N4 0.040(4) 0.041(4) 0.043(4) 0.000(3) 0.007(3) 0.003(3)
N5 0.049(4) 0.045(4) 0.034(4) -0.007(3) 0.006(3) -0.002(3)
N6 0.057(5) 0.034(4) 0.039(4) 0.000(3) 0.006(3) 0.001(3)
C1 0.038(5) 0.046(5) 0.047(5) 0.005(4) 0.016(4) -0.004(4)
C2 0.049(6) 0.060(6) 0.046(5) 0.011(5) 0.021(4) -0.001(4)
C3 0.045(5) 0.044(5) 0.046(5) -0.003(4) 0.020(4) -0.002(4)
C4 0.085(8) 0.034(5) 0.052(6) 0.008(4) 0.026(5) 0.000(5)
C5 0.079(8) 0.059(6) 0.052(6) -0.008(5) 0.032(6) -0.011(5)
C6 0.034(5) 0.053(6) 0.056(6) -0.005(5) 0.004(4) 0.000(4)
C7 0.049(6) 0.058(6) 0.071(7) 0.004(5) -0.011(5) 0.006(5)
C8 0.044(5) 0.037(5) 0.077(7) 0.008(5) 0.003(5) 0.008(4)
C9 0.081(8) 0.082(8) 0.033(5) 0.003(5) -0.012(5) 0.019(6)
C10 0.054(6) 0.057(7) 0.091(9) -0.016(6) -0.005(6) 0.008(5)
C11 0.060(6) 0.049(5) 0.032(4) -0.017(4) 0.003(4) 0.000(4)
C12 0.055(6) 0.055(6) 0.043(5) -0.005(5) -0.002(4) -0.009(5)
C13 0.071(6) 0.026(4) 0.037(4) -0.001(3) 0.001(4) 0.006(4)
C14 0.047(6) 0.065(7) 0.076(7) -0.033(6) -0.001(5) -0.010(5)
C15 0.078(8) 0.042(6) 0.064(6) -0.010(5) -0.006(6) 0.017(5)

loop_
_atom_type_symbol
_atom_type_description
_atom_type_scat_dispersion_real
_atom_type_scat_dispersion_imag
_atom_type_scat_source
C C 0.0033 0.0016 'International Tables Vol C Tables 4.2.6.8 and 6.1.1.4'
H H 0.0000 0.0000 'International Tables Vol C Tables 4.2.6.8 and 6.1.1.4'
B B 0.0013 0.0007 'International Tables Vol C Tables 4.2.6.8 and 6.1.1.4'
N N 0.0061 0.0033 'International Tables Vol C Tables 4.2.6.8 and 6.1.1.4'
Cu Cu 0.3201 1.2651 'International Tables Vol C Tables 4.2.6.8 and 6.1.1.4'
Mo Mo -1.6832 0.6857 'International Tables Vol C Tables 4.2.6.8 and 6.1.1.4'
S S 0.1246 0.1234 'International Tables Vol C Tables 4.2.6.8 and 6.1.1.4'

loop_
_geom_angle_atom_site_label_1
_geom_angle_atom_site_label_2
_geom_angle_atom_site_label_3
_geom_angle
_geom_angle_site_symmetry_1
_geom_angle_site_symmetry_3
N1 Mo1 N5 80.1(3) . .
N1 Mo1 S1 86.3(2) . .
N5 Mo1 S1 87.4(2) . .
N1 Mo1 S2 88.92(19) . .
N5 Mo1 S2 164.1(2) . .
S1 Mo1 S2 103.45(8) . .
N1 Mo1 S3 161.75(19) . .
N5 Mo1 S3 85.1(2) . .
S1 Mo1 S3 103.70(8) . .
S2 Mo1 S3 103.18(8) . .
N1 Mo1 N3 79.6(3) . .
N5 Mo1 N3 81.8(3) . .
S1 Mo1 N3 163.54(19) . .
S2 Mo1 N3 84.88(19) . .
S3 Mo1 N3 87.85(19) . .
N1 Mo1 Cu3 138.27(19) . .
N5 Mo1 Cu3 91.85(19) . .
S1 Mo1 Cu3 52.25(6) . .
S2 Mo1 Cu3 104.02(6) . .
S3 Mo1 Cu3 52.30(6) . .
N3 Mo1 Cu3 140.11(18) . .
N1 Mo1 Cu1 93.32(18) . .
N5 Mo1 Cu1 139.6(2) . .
S1 Mo1 Cu1 52.24(6) . .
S2 Mo1 Cu1 51.91(6) . .
S3 Mo1 Cu1 104.89(6) . .
N3 Mo1 Cu1 136.51(18) . .
Cu3 Mo1 Cu1 66.90(3) . .
N1 Mo1 Cu2 141.05(18) . .
N5 Mo1 Cu2 136.94(19) . .
S1 Mo1 Cu2 103.78(6) . .
S2 Mo1 Cu2 52.24(6) . .
S3 Mo1 Cu2 51.92(6) . .
N3 Mo1 Cu2 92.56(18) . .
Cu3 Mo1 Cu2 65.77(4) . .
Cu1 Mo1 Cu2 66.50(3) . .
Cu3 S1 Cu1 82.84(9) . .
Cu3 S1 Mo1 71.55(7) . .
Cu1 S1 Mo1 71.67(7) . .
Cu1 S2 Cu2 82.60(8) . .
Cu1 S2 Mo1 71.77(7) . .
Cu2 S2 Mo1 71.69(7) . .
Cu2 S3 Cu3 81.45(8) . .
Cu2 S3 Mo1 71.74(8) . .
Cu3 S3 Mo1 71.22(7) . .
Cu2 S4 Cu3 105.46(9) 28_556 11_454
Cu2 S4 Cu1 105.47(9) 28_556 .
Cu3 S4 Cu1 104.19(9) 11_454 .
S4 Cu1 S2 121.56(9) . .
S4 Cu1 S1 124.73(9) . .
S2 Cu1 S1 111.60(9) . .
S4 Cu1 Mo1 174.66(7) . .
S2 Cu1 Mo1 56.32(6) . .
S1 Cu1 Mo1 56.09(6) . .
S4 Cu1 Cu2 126.30(7) . .
S2 Cu1 Cu2 48.94(6) . .
S1 Cu1 Cu2 99.06(7) . .
Mo1 Cu1 Cu2 56.86(4) . .
S4 Cu1 Cu3 128.53(7) . .
S2 Cu1 Cu3 99.06(7) . .
S1 Cu1 Cu3 48.54(6) . .
Mo1 Cu1 Cu3 56.46(3) . .
Cu2 Cu1 Cu3 59.20(4) . .
S4 Cu2 S3 124.08(9) 18_566 .
S4 Cu2 S2 122.64(9) 18_566 .
S3 Cu2 S2 111.28(9) . .
S4 Cu2 Mo1 176.66(7) 18_566 .
S3 Cu2 Mo1 56.35(6) . .
S2 Cu2 Mo1 56.07(6) . .
S4 Cu2 Cu3 126.19(7) 18_566 .
S3 Cu2 Cu3 49.40(6) . .
S2 Cu2 Cu3 99.85(7) . .
Mo1 Cu2 Cu3 56.91(4) . .
S4 Cu2 Cu1 125.34(8) 18_566 .
S3 Cu2 Cu1 100.35(7) . .
S2 Cu2 Cu1 48.46(6) . .
Mo1 Cu2 Cu1 56.64(4) . .
Cu3 Cu2 Cu1 60.55(4) . .
S4 Cu3 S1 121.18(9) 11_454 .
S4 Cu3 S3 125.32(9) 11_454 .
S1 Cu3 S3 111.70(9) . .
S4 Cu3 Mo1 176.08(7) 11_454 .
S1 Cu3 Mo1 56.21(6) . .
S3 Cu3 Mo1 56.48(6) . .
S4 Cu3 Cu2 126.61(7) 11_454 .
S1 Cu3 Cu2 100.05(8) . .
S3 Cu3 Cu2 49.16(6) . .
Mo1 Cu3 Cu2 57.31(4) . .
S4 Cu3 Cu1 124.52(7) 11_454 .
S1 Cu3 Cu1 48.62(6) . .
S3 Cu3 Cu1 99.89(7) . .
Mo1 Cu3 Cu1 56.64(3) . .
Cu2 Cu3 Cu1 60.25(4) . .
N4 B1 N2 109.0(8) . .
N4 B1 N6 111.0(8) . .
N2 B1 N6 108.3(8) . .
N4 B1 H1 114(6) . .
N2 B1 H1 117(6) . .
N6 B1 H1 97(6) . .
C1 N1 N2 104.6(7) . .
C1 N1 Mo1 135.0(6) . .
N2 N1 Mo1 120.0(5) . .
C3 N2 N1 109.9(7) . .
C3 N2 B1 128.8(7) . .
N1 N2 B1 120.8(7) . .
C6 N3 N4 107.3(7) . .
C6 N3 Mo1 132.9(6) . .
N4 N3 Mo1 118.6(5) . .
C8 N4 N3 109.7(8) . .
C8 N4 B1 129.0(8) . .
N3 N4 B1 121.3(7) . .
C11 N5 N6 104.9(7) . .
C11 N5 Mo1 134.7(6) . .
N6 N5 Mo1 119.7(6) . .
C13 N6 N5 110.9(8) . .
C13 N6 B1 129.0(8) . .
N5 N6 B1 119.8(7) . .
C2 C1 N1 110.1(8) . .
C2 C1 C4 126.9(9) . .
N1 C1 C4 123.0(7) . .
C3 C2 C1 107.8(8) . .
C3 C2 H2 126.1 . .
C1 C2 H2 126.1 . .
C2 C3 N2 107.4(7) . .
C2 C3 C5 129.6(9) . .
N2 C3 C5 123.0(8) . .
C1 C4 H4A 109.5 . .
C1 C4 H4B 109.5 . .
H4A C4 H4B 109.5 . .
C1 C4 H4C 109.5 . .
H4A C4 H4C 109.5 . .
H4B C4 H4C 109.5 . .
C3 C5 H5A 109.5 . .
C3 C5 H5B 109.5 . .
H5A C5 H5B 109.5 . .
C3 C5 H5C 109.5 . .
H5A C5 H5C 109.5 . .
H5B C5 H5C 109.5 . .
N3 C6 C7 108.5(9) . .
N3 C6 C9 126.3(9) . .
C7 C6 C9 124.9(10) . .
C8 C7 C6 107.7(9) . .
C8 C7 H7 126.2 . .
C6 C7 H7 126.2 . .
N4 C8 C7 106.7(9) . .
N4 C8 C10 121.8(10) . .
C7 C8 C10 131.4(10) . .
C6 C9 H9A 109.5 . .
C6 C9 H9B 109.5 . .
H9A C9 H9B 109.5 . .
C6 C9 H9C 109.5 . .
H9A C9 H9C 109.5 . .
H9B C9 H9C 109.5 . .
C8 C10 H10A 109.5 . .
C8 C10 H10B 109.5 . .
H10A C10 H10B 109.5 . .
C8 C10 H10C 109.5 . .
H10A C10 H10C 109.5 . .
H10B C10 H10C 109.5 . .
N5 C11 C12 110.2(9) . .
N5 C11 C14 125.0(8) . .
C12 C11 C14 124.9(9) . .
C13 C12 C11 106.2(9) . .
C13 C12 H12 126.9 . .
C11 C12 H12 126.9 . .
N6 C13 C12 107.9(8) . .
N6 C13 C15 121.5(9) . .
C12 C13 C15 130.6(9) . .
C11 C14 H14A 109.5 . .
C11 C14 H14B 109.5 . .
H14A C14 H14B 109.5 . .
C11 C14 H14C 109.5 . .
H14A C14 H14C 109.5 . .
H14B C14 H14C 109.5 . .
C13 C15 H15A 109.5 . .
C13 C15 H15B 109.5 . .
H15A C15 H15B 109.5 . .
C13 C15 H15C 109.5 . .
H15A C15 H15C 109.5 . .
H15B C15 H15C 109.5 . .
C16 C17 C16 62(8) 8 .
N7 C16 C17 159(8) . .
N7 C16 C16 138(10) . 8
C17 C16 C16 59(4) . 8

loop_
_geom_bond_atom_site_label_1
_geom_bond_atom_site_label_2
_geom_bond_distance
_geom_bond_site_symmetry_2
Mo1 N1 2.276(7) .
Mo1 N5 2.282(7) .
Mo1 S1 2.312(2) .
Mo1 S2 2.316(2) .
Mo1 S3 2.323(2) .
Mo1 N3 2.342(7) .
Mo1 Cu3 2.6386(17) .
Mo1 Cu1 2.6439(17) .
Mo1 Cu2 2.6505(15) .
S1 Cu3 2.199(2) .
S1 Cu1 2.202(2) .
S2 Cu1 2.191(2) .
S2 Cu2 2.207(2) .
S3 Cu2 2.197(3) .
S3 Cu3 2.205(2) .
S4 Cu2 2.178(2) 28_556
S4 Cu3 2.178(3) 11_454
S4 Cu1 2.186(2) .
Cu1 Cu2 2.9029(17) .
Cu1 Cu3 2.912(2) .
Cu2 S4 2.178(2) 18_566
Cu2 Cu3 2.8719(17) .
Cu3 S4 2.178(3) 11_454
B1 N4 1.506(12) .
B1 N2 1.527(13) .
B1 N6 1.546(14) .
B1 H1 1.05(10) .
N1 C1 1.356(11) .
N1 N2 1.362(9) .
N2 C3 1.354(11) .
N3 C6 1.330(12) .
N3 N4 1.358(10) .
N4 C8 1.351(12) .
N5 C11 1.369(12) .
N5 N6 1.381(11) .
N6 C13 1.356(12) .
C1 C2 1.349(12) .
C1 C4 1.496(13) .
C2 C3 1.332(14) .
C2 H2 0.9400 .
C3 C5 1.497(13) .
C4 H4A 0.9700 .
C4 H4B 0.9700 .
C4 H4C 0.9700 .
C5 H5A 0.9700 .
C5 H5B 0.9700 .
C5 H5C 0.9700 .
C6 C7 1.383(14) .
C6 C9 1.489(14) .
C7 C8 1.356(16) .
C7 H7 0.9400 .
C8 C10 1.516(15) .
C9 H9A 0.9700 .
C9 H9B 0.9700 .
C9 H9C 0.9700 .
C10 H10A 0.9700 .
C10 H10B 0.9700 .
C10 H10C 0.9700 .
C11 C12 1.398(14) .
C11 C14 1.486(14) .
C12 C13 1.373(14) .
C12 H12 0.9400 .
C13 C15 1.498(14) .
C14 H14A 0.9700 .
C14 H14B 0.9700 .
C14 H14C 0.9700 .
C15 H15A 0.9700 .
C15 H15B 0.9700 .
C15 H15C 0.9700 .
C17 C16 1.47(2) 8
C17 C16 1.47(2) .
N7 C16 1.13(2) .
C16 C16 1.52(18) 8

loop_
_platon_squeeze_void_nr
_platon_squeeze_void_average_x
_platon_squeeze_void_average_y
_platon_squeeze_void_average_z
_platon_squeeze_void_volume
_platon_squeeze_void_count_electrons
_platon_squeeze_void_content
1 0.250 0.000 0.196 756 53 ' '
2 0.750 0.000 0.212 756 53 ' '
3 0.500 0.250 0.125 23 5 ' '
4 0.000 0.250 0.375 23 5 ' '
5 0.500 0.250 0.625 23 5 ' '
6 0.000 0.250 0.875 23 5 ' '
7 0.250 0.500 0.053 756 53 ' '
8 0.750 0.500 0.445 756 53 ' '
9 0.000 0.750 0.125 23 5 ' '
10 0.500 0.750 0.375 23 5 ' '
11 0.000 0.750 0.625 23 5 ' '
12 0.500 0.750 0.875 23 5 ' '
